data_7215559
loop_
_publ_author_name
'Skovsgaard, Signe'
'Bond, Andrew D.'

_publ_section_title
;
 Co-crystallisation of benzoic acid derivatives with N-containing bases in
 solution and by mechanical grinding: stoichiometric variants,
 polymorphism and twinning
;
_journal_coden_ASTM CRECF4
_journal_issue 3
_journal_name_full CrystEngComm
_journal_page_first 444
_journal_page_last 453
_journal_paper_doi 10.1039/b810660f
_journal_volume 11
_journal_year 2009
_chemical_formula_moiety 'C7 H6 O2, C4 H5 N3'
_chemical_formula_sum 'C11 H11 N3 O2'
_chemical_formula_weight 217.23
_space_group_IT_number 14
_symmetry_cell_setting monoclinic
_symmetry_space_group_name_Hall '-P 2yn'
_symmetry_space_group_name_H-M 'P 1 21/n 1'
_atom_sites_solution_hydrogens geom
_atom_sites_solution_primary direct
_atom_sites_solution_secondary difmap
_cell_angle_alpha 90.00
_cell_angle_beta 90.980(3)
_cell_angle_gamma 90.00
_cell_formula_units_Z 4
_cell_length_a 5.3467(4)
_cell_length_b 17.2757(13)
_cell_length_c 11.5764(9)
_cell_measurement_reflns_used 8371
_cell_measurement_temperature 180(2)
_cell_measurement_theta_max 26.15
_cell_measurement_theta_min 2.36
_cell_volume 1069.13(14)
_computing_cell_refinement 'SAINT v.7.06a (Bruker, 2003)'
_computing_data_collection 'APEX2 v.1.0-22 (Bruker Nonius, 2004)'
_computing_data_reduction 'SAINT v.7.06a'
_computing_molecular_graphics 'SHELXTL v.6.10'
_computing_publication_material 'SHELXTL v.6.10'
_computing_structure_refinement 'SHELXTL v.6.10'
_computing_structure_solution 'SHELXTL v.6.10 (Sheldrick, 2000)'
_diffrn_ambient_temperature 180(2)
_diffrn_measured_fraction_theta_full 0.982
_diffrn_measured_fraction_theta_max 0.982
_diffrn_measurement_device_type 'Bruker-Nonius X8APEX-II CCD'
_diffrn_measurement_method 'thin-slice \w and \f scans'
_diffrn_radiation_monochromator graphite
_diffrn_radiation_source 'fine-focus sealed tube'
_diffrn_radiation_type MoK\a
_diffrn_radiation_wavelength 0.71073
_diffrn_reflns_av_R_equivalents 0.0254
_diffrn_reflns_av_sigmaI/netI 0.0168
_diffrn_reflns_limit_h_max 5
_diffrn_reflns_limit_h_min -6
_diffrn_reflns_limit_k_max 20
_diffrn_reflns_limit_k_min -21
_diffrn_reflns_limit_l_max 14
_diffrn_reflns_limit_l_min -14
_diffrn_reflns_number 15086
_diffrn_reflns_theta_full 26.36
_diffrn_reflns_theta_max 26.36
_diffrn_reflns_theta_min 3.52
_diffrn_standards_number 0
_exptl_absorpt_coefficient_mu 0.096
_exptl_absorpt_correction_T_max 0.981
_exptl_absorpt_correction_T_min 0.872
_exptl_absorpt_correction_type multi-scan
_exptl_absorpt_process_details
;
SADABS v.2.10 (Sheldrick, 2003)
Ratio of minimum to maximum apparent transmission: 0.888565
;
_exptl_crystal_colour colourless
_exptl_crystal_density_diffrn 1.350
_exptl_crystal_density_method 'not measured'
_exptl_crystal_description block
_exptl_crystal_F_000 456
_exptl_crystal_size_max 0.40
_exptl_crystal_size_mid 0.30
_exptl_crystal_size_min 0.20
_refine_diff_density_max 0.188
_refine_diff_density_min -0.199
_refine_diff_density_rms 0.043
_refine_ls_extinction_method none
_refine_ls_goodness_of_fit_ref 1.155
_refine_ls_hydrogen_treatment mixed
_refine_ls_matrix_type full
_refine_ls_number_parameters 157
_refine_ls_number_reflns 2153
_refine_ls_number_restraints 0
_refine_ls_restrained_S_all 1.155
_refine_ls_R_factor_all 0.0486
_refine_ls_R_factor_gt 0.0416
_refine_ls_shift/su_max 0.000
_refine_ls_shift/su_mean 0.000
_refine_ls_structure_factor_coef Fsqd
_refine_ls_weighting_details 'calc w=1/[\s^2^(Fo^2^)+(0.0301P)^2^+0.9362P] where P=(Fo^2^+2Fc^2^)/3'
_refine_ls_weighting_scheme calc
_refine_ls_wR_factor_gt 0.1154
_refine_ls_wR_factor_ref 0.1178
_reflns_number_gt 1839
_reflns_number_total 2153
_reflns_threshold_expression I>2\s(I)
_cod_duplicate_entry 7200223
_cod_data_source_file b810660f.cif
_cod_data_source_block 4
_cod_depositor_comments
;
 Updated bibliographic information.

 Antanas Vaitkus,
 2019-09-18

 Marked entry as a duplicate of entry 7200223.

 Antanas Vaitkus,
 2019-09-18
;
_cod_original_sg_symbol_H-M 'P 21/n'
_cod_database_code 7215559

loop_
_symmetry_equiv_pos_as_xyz
'x, y, z'
'-x+1/2, y+1/2, -z+1/2'
'-x, -y, -z'
'x-1/2, -y-1/2, z-1/2'

loop_
_atom_site_label
_atom_site_type_symbol
_atom_site_fract_x
_atom_site_fract_y
_atom_site_fract_z
_atom_site_U_iso_or_equiv
_atom_site_adp_type
_atom_site_occupancy
_atom_site_symmetry_multiplicity
_atom_site_calc_flag
_atom_site_refinement_flags
N1 N 0.7123(3) 0.50714(9) 0.20997(13) 0.0291(4) Uani 1 1 d .
N2 N 0.4272(3) 0.54709(9) 0.35605(14) 0.0302(4) Uani 1 1 d .
N3 N 0.7693(4) 0.47157(12) 0.40039(16) 0.0389(5) Uani 1 1 d .
H31 H 0.715(5) 0.4663(14) 0.475(2) 0.047(7) Uiso 1 1 d .
H32 H 0.909(5) 0.4480(15) 0.371(2) 0.052(7) Uiso 1 1 d .
C1 C 0.6336(4) 0.50898(11) 0.32078(16) 0.0278(4) Uani 1 1 d .
C2 C 0.2959(4) 0.58417(12) 0.27524(18) 0.0333(5) Uani 1 1 d .
H2A H 0.1481 0.6104 0.2973 0.040 Uiso 1 1 calc R
C3 C 0.3632(4) 0.58668(13) 0.16007(19) 0.0366(5) Uani 1 1 d .
H3A H 0.2673 0.6141 0.1036 0.044 Uiso 1 1 calc R
C4 C 0.5770(4) 0.54710(12) 0.13282(17) 0.0323(5) Uani 1 1 d .
H4A H 0.6311 0.5483 0.0551 0.039 Uiso 1 1 calc R
O11 O 0.1810(3) 0.38678(8) 0.29751(11) 0.0343(4) Uani 1 1 d .
O12 O 0.0412(3) 0.40903(8) 0.11734(12) 0.0351(4) Uani 1 1 d .
H12 H -0.073(6) 0.4412(18) 0.148(3) 0.066(9) Uiso 1 1 d .
C11 C 0.3558(3) 0.31390(11) 0.14493(17) 0.0272(4) Uani 1 1 d .
C12 C 0.3240(4) 0.28588(12) 0.03333(17) 0.0326(5) Uani 1 1 d .
H12A H 0.1905 0.3045 -0.0143 0.039 Uiso 1 1 calc R
C13 C 0.4873(4) 0.23076(12) -0.00844(19) 0.0371(5) Uani 1 1 d .
H13A H 0.4645 0.2111 -0.0846 0.045 Uiso 1 1 calc R
C14 C 0.6838(4) 0.20411(12) 0.06024(19) 0.0358(5) Uani 1 1 d .
H14A H 0.7972 0.1670 0.0308 0.043 Uiso 1 1 calc R
C15 C 0.7146(4) 0.23162(12) 0.17179(19) 0.0372(5) Uani 1 1 d .
H15A H 0.8484 0.2130 0.2192 0.045 Uiso 1 1 calc R
C16 C 0.5509(4) 0.28625(12) 0.21445(18) 0.0335(5) Uani 1 1 d .
H16A H 0.5717 0.3049 0.2912 0.040 Uiso 1 1 calc R
C17 C 0.1848(3) 0.37326(11) 0.19421(16) 0.0272(4) Uani 1 1 d .

loop_
_atom_site_aniso_label
_atom_site_aniso_U_11
_atom_site_aniso_U_22
_atom_site_aniso_U_33
_atom_site_aniso_U_23
_atom_site_aniso_U_13
_atom_site_aniso_U_12
N1 0.0328(9) 0.0294(9) 0.0252(8) -0.0016(7) 0.0039(7) 0.0000(7)
N2 0.0308(9) 0.0281(9) 0.0319(9) -0.0037(7) 0.0061(7) -0.0001(7)
N3 0.0377(10) 0.0530(12) 0.0263(9) 0.0025(8) 0.0074(8) 0.0135(9)
C1 0.0292(10) 0.0266(10) 0.0279(10) -0.0024(8) 0.0048(8) -0.0024(8)
C2 0.0297(10) 0.0294(10) 0.0408(12) -0.0021(9) 0.0023(8) 0.0011(8)
C3 0.0377(12) 0.0353(11) 0.0368(12) 0.0041(9) -0.0037(9) 0.0011(9)
C4 0.0396(11) 0.0318(11) 0.0256(10) 0.0000(8) 0.0020(8) -0.0037(9)
O11 0.0398(8) 0.0361(8) 0.0270(7) -0.0023(6) 0.0044(6) 0.0039(6)
O12 0.0416(8) 0.0343(8) 0.0294(7) 0.0016(6) 0.0054(6) 0.0122(7)
C11 0.0281(10) 0.0228(9) 0.0310(10) 0.0008(8) 0.0058(7) -0.0027(7)
C12 0.0379(11) 0.0309(10) 0.0290(10) 0.0017(8) 0.0000(8) 0.0048(9)
C13 0.0473(12) 0.0339(11) 0.0302(11) -0.0022(9) 0.0045(9) 0.0056(9)
C14 0.0366(11) 0.0277(10) 0.0435(12) 0.0019(9) 0.0111(9) 0.0048(9)
C15 0.0317(11) 0.0357(11) 0.0441(12) 0.0023(9) -0.0017(9) 0.0034(9)
C16 0.0347(11) 0.0334(11) 0.0325(11) -0.0028(9) -0.0001(8) -0.0011(9)
C17 0.0292(10) 0.0242(9) 0.0285(10) 0.0004(8) 0.0062(8) -0.0042(8)

loop_
_atom_type_symbol
_atom_type_description
_atom_type_scat_dispersion_real
_atom_type_scat_dispersion_imag
_atom_type_scat_source
C C 0.0033 0.0016 'International Tables Vol C Tables 4.2.6.8 and 6.1.1.4'
H H 0.0000 0.0000 'International Tables Vol C Tables 4.2.6.8 and 6.1.1.4'
N N 0.0061 0.0033 'International Tables Vol C Tables 4.2.6.8 and 6.1.1.4'
O O 0.0106 0.0060 'International Tables Vol C Tables 4.2.6.8 and 6.1.1.4'

loop_
_geom_angle_atom_site_label_1
_geom_angle_atom_site_label_2
_geom_angle_atom_site_label_3
_geom_angle
C4 N1 C1 116.61(17)
C2 N2 C1 116.53(17)
C1 N3 H31 121.5(16)
C1 N3 H32 113.3(16)
H31 N3 H32 125(2)
N3 C1 N2 117.69(18)
N3 C1 N1 117.99(18)
N2 C1 N1 124.31(18)
N2 C2 C3 123.42(19)
N2 C2 H2A 118.3
C3 C2 H2A 118.3
C4 C3 C2 115.83(19)
C4 C3 H3A 122.1
C2 C3 H3A 122.1
N1 C4 C3 123.27(19)
N1 C4 H4A 118.4
C3 C4 H4A 118.4
C17 O12 H12 114.2(18)
C12 C11 C16 119.84(18)
C12 C11 C17 121.94(18)
C16 C11 C17 118.21(17)
C13 C12 C11 119.81(19)
C13 C12 H12A 120.1
C11 C12 H12A 120.1
C12 C13 C14 120.3(2)
C12 C13 H13A 119.8
C14 C13 H13A 119.8
C15 C14 C13 119.93(19)
C15 C14 H14A 120.0
C13 C14 H14A 120.0
C14 C15 C16 120.1(2)
C14 C15 H15A 120.0
C16 C15 H15A 120.0
C15 C16 C11 120.03(19)
C15 C16 H16A 120.0
C11 C16 H16A 120.0
O11 C17 O12 123.57(18)
O11 C17 C11 121.78(18)
O12 C17 C11 114.65(16)

loop_
_geom_bond_atom_site_label_1
_geom_bond_atom_site_label_2
_geom_bond_distance
N1 C4 1.332(3)
N1 C1 1.357(2)
N2 C2 1.325(3)
N2 C1 1.354(2)
N3 C1 1.330(3)
N3 H31 0.92(3)
N3 H32 0.92(3)
C2 C3 1.387(3)
C2 H2A 0.950
C3 C4 1.373(3)
C3 H3A 0.950
C4 H4A 0.950
O11 C17 1.219(2)
O12 C17 1.319(2)
O12 H12 0.91(3)
C11 C12 1.387(3)
C11 C16 1.391(3)
C11 C17 1.494(3)
C12 C13 1.385(3)
C12 H12A 0.950
C13 C14 1.385(3)
C13 H13A 0.950
C14 C15 1.383(3)
C14 H14A 0.950
C15 C16 1.384(3)
C15 H15A 0.950
C16 H16A 0.950

loop_
_geom_hbond_atom_site_label_D
_geom_hbond_atom_site_label_H
_geom_hbond_atom_site_label_A
_geom_hbond_distance_DH
_geom_hbond_distance_HA
_geom_hbond_distance_DA
_geom_hbond_angle_DHA
_geom_hbond_site_symmetry_A
O12 H12 N1 0.91(3) 1.77(3) 2.679(2) 178(3) 1_455
N3 H32 O11 0.92(3) 2.00(3) 2.916(2) 172(2) 1_655
N3 H31 N2 0.92(3) 2.12(3) 3.043(2) 177(2) 3_666

loop_
_geom_torsion_atom_site_label_1
_geom_torsion_atom_site_label_2
_geom_torsion_atom_site_label_3
_geom_torsion_atom_site_label_4
_geom_torsion
C2 N2 C1 N3 179.70(19)
C2 N2 C1 N1 0.4(3)
C4 N1 C1 N3 -177.99(19)
C4 N1 C1 N2 1.3(3)
C1 N2 C2 C3 -1.4(3)
N2 C2 C3 C4 0.7(3)
C1 N1 C4 C3 -2.1(3)
C2 C3 C4 N1 1.2(3)
C16 C11 C12 C13 -0.3(3)
C17 C11 C12 C13 -179.91(19)
C11 C12 C13 C14 -0.7(3)
C12 C13 C14 C15 1.1(3)
C13 C14 C15 C16 -0.6(3)
C14 C15 C16 C11 -0.4(3)
C12 C11 C16 C15 0.8(3)
C17 C11 C16 C15 -179.54(18)
C12 C11 C17 O11 165.38(19)
C16 C11 C17 O11 -14.3(3)
C12 C11 C17 O12 -14.7(3)
C16 C11 C17 O12 165.69(17)
